data_7714388
loop_
_publ_author_name
'Novikov, Anton P.'
'Zagidullin, Karim A.'
'Volkov, Mikhail A.'
'German, Konstantin E.'
'Nevolin, Iurii'
'Grigoriev , Mikhail'

_publ_section_title
;
 Influence of organic cation on the formation of hexahalotechnetates:
 X-ray, thermal and comparative analysis of non-covalent interactions
;
_journal_name_full 'Dalton Transactions'
_journal_paper_doi 10.1039/D3DT03235C
_journal_year 2023
_chemical_formula_moiety 'Br6 Tc, 2(C6 H7 N2 O)'
_chemical_formula_sum 'C12 H14 Br6 N4 O2 Tc'
_chemical_formula_weight 823.73
_space_group_crystal_system monoclinic
_space_group_IT_number 14
_space_group_name_Hall '-P 2yn'
_space_group_name_H-M_alt 'P 1 21/n 1'
_atom_sites_solution_hydrogens mixed
_audit_creation_date 2023-07-24
_audit_creation_method
;
Olex2 1.5
(compiled 2023.03.06 svn.rbb2c1857 for OlexSys, GUI svn.r6748)
;
_audit_update_record
;
2023-09-29 deposited with the CCDC.	2023-11-03 downloaded from the CCDC.
;
_cell_angle_alpha 90
_cell_angle_beta 101.549(6)
_cell_angle_gamma 90
_cell_formula_units_Z 2
_cell_length_a 8.3100(11)
_cell_length_b 10.8013(15)
_cell_length_c 11.8992(16)
_cell_measurement_reflns_used 1525
_cell_measurement_temperature 100(2)
_cell_measurement_theta_max 20.820
_cell_measurement_theta_min 3.326
_cell_volume 1046.4(2)
_computing_cell_refinement 'SAINT V8.40B (Bruker, 2020)'
_computing_data_reduction 'SAINT V8.40B (Bruker, 2020)'
_computing_molecular_graphics 'Olex2 1.5 (Dolomanov et al., 2009)'
_computing_publication_material 'Olex2 1.5 (Dolomanov et al., 2009)'
_computing_structure_refinement 'SHELXL 2018/3 (Sheldrick, 2015)'
_computing_structure_solution 'SHELXT 2018/2 (Sheldrick, 2018)'
_diffrn_ambient_temperature 100(2)
_diffrn_measured_fraction_theta_full 0.995
_diffrn_measured_fraction_theta_max 0.997
_diffrn_measurement_device_type 'Bruker KAPPA APEX II area-detector diffractometer'
_diffrn_radiation_type MoK\a
_diffrn_radiation_wavelength 0.71073
_diffrn_reflns_av_R_equivalents 0.1211
_diffrn_reflns_av_unetI/netI 0.1010
_diffrn_reflns_Laue_measured_fraction_full 0.995
_diffrn_reflns_Laue_measured_fraction_max 0.997
_diffrn_reflns_limit_h_max 9
_diffrn_reflns_limit_h_min -11
_diffrn_reflns_limit_k_max 15
_diffrn_reflns_limit_k_min -15
_diffrn_reflns_limit_l_max 16
_diffrn_reflns_limit_l_min -16
_diffrn_reflns_number 18373
_diffrn_reflns_point_group_measured_fraction_full 0.995
_diffrn_reflns_point_group_measured_fraction_max 0.997
_diffrn_reflns_theta_full 25.242
_diffrn_reflns_theta_max 29.998
_diffrn_reflns_theta_min 4.159
_exptl_absorpt_coefficient_mu 12.158
_exptl_absorpt_correction_T_max 1.0000
_exptl_absorpt_correction_T_min 0.7550
_exptl_absorpt_correction_type multi-scan
_exptl_absorpt_process_details
;
SADABS-2016/2 (Bruker,2016/2) was used for absorption correction.
wR2(int) was 0.0987 before and 0.0630 after correction.
The Ratio of minimum to maximum transmission is 0.7550.
The \l/2 correction factor is Not present.
;
_exptl_crystal_colour red
_exptl_crystal_colour_primary red
_exptl_crystal_density_diffrn 2.614
_exptl_crystal_description block
_exptl_crystal_F_000 766
_exptl_crystal_size_max 0.12
_exptl_crystal_size_mid 0.1
_exptl_crystal_size_min 0.09
_refine_diff_density_max 0.977
_refine_diff_density_min -1.280
_refine_diff_density_rms 0.251
_refine_ls_extinction_method none
_refine_ls_goodness_of_fit_ref 0.997
_refine_ls_hydrogen_treatment mixed
_refine_ls_matrix_type full
_refine_ls_number_parameters 124
_refine_ls_number_reflns 3039
_refine_ls_number_restraints 3
_refine_ls_restrained_S_all 0.997
_refine_ls_R_factor_all 0.1057
_refine_ls_R_factor_gt 0.0454
_refine_ls_shift/su_max 0.000
_refine_ls_shift/su_mean 0.000
_refine_ls_structure_factor_coef Fsqd
_refine_ls_weighting_details 'w=1/[\s^2^(Fo^2^)+(0.0227P)^2^] where P=(Fo^2^+2Fc^2^)/3'
_refine_ls_weighting_scheme calc
_refine_ls_wR_factor_gt 0.0649
_refine_ls_wR_factor_ref 0.0792
_reflns_Friedel_coverage 0.000
_reflns_number_gt 1867
_reflns_number_total 3039
_reflns_threshold_expression 'I > 2\s(I)'
_cod_data_source_file d3dt03235c2.cif
_cod_data_source_block tctunicbr_lt_0m_a
_cod_database_code 7714388
_shelx_shelxl_version_number 2018/3
_shelx_space_group_comment
;
The symmetry employed for this shelxl refinement is uniquely defined
by the following loop, which should always be used as a source of
symmetry information in preference to the above space-group names.
They are only intended as comments.
;
_shelx_estimated_absorpt_t_max 0.407
_shelx_estimated_absorpt_t_min 0.323
_olex2_refinement_description
;
1. Restrained distances
 N1-H1 = N2-H2B = N2-H2A
 0.86 with sigma of 0.05
2.a Aromatic/amide H refined with riding coordinates:
 C4(H4), C5(H5), C6(H6), C2(H2)
;
_olex2_submission_special_instructions 'No special instructions were received'

loop_
_space_group_symop_operation_xyz
'x, y, z'
'-x+1/2, y+1/2, -z+1/2'
'-x, -y, -z'
'x-1/2, -y-1/2, z-1/2'

loop_
_atom_site_label
_atom_site_type_symbol
_atom_site_fract_x
_atom_site_fract_y
_atom_site_fract_z
_atom_site_U_iso_or_equiv
_atom_site_adp_type
_atom_site_occupancy
_atom_site_site_symmetry_order
_atom_site_calc_flag
_atom_site_refinement_flags_posn
_atom_site_refinement_flags_adp
_atom_site_refinement_flags_occupancy
_atom_site_disorder_assembly
_atom_site_disorder_group
Tc1 Tc 0.500000 0.500000 0.500000 0.01482(17) Uani 1 2 d S . P . .
Br3 Br 0.78115(6) 0.52172(6) 0.45863(5) 0.02073(16) Uani 1 1 d . . . . .
Br1 Br 0.49242(7) 0.27507(6) 0.44115(6) 0.02299(16) Uani 1 1 d . . . . .
Br2 Br 0.61932(7) 0.43904(6) 0.70318(5) 0.02366(17) Uani 1 1 d . . . . .
O1 O 1.0096(5) 0.8483(4) 0.5303(4) 0.0293(11) Uani 1 1 d . . . . .
N1 N 0.5887(6) 0.8008(5) 0.2121(5) 0.0218(12) Uani 1 1 d D . . . .
H1 H 0.566(7) 0.759(6) 0.152(4) 0.026 Uiso 1 1 d D U . . .
N2 N 1.0879(6) 0.7769(6) 0.3698(5) 0.0309(14) Uani 1 1 d D . . . .
H2A H 1.180(6) 0.760(6) 0.410(5) 0.037 Uiso 1 1 d D U . . .
H2B H 1.066(8) 0.744(6) 0.306(4) 0.037 Uiso 1 1 d D U . . .
C4 C 0.7146(7) 0.9409(6) 0.3964(6) 0.0261(15) Uani 1 1 d . . . . .
H4 H 0.757549 0.988690 0.462641 0.031 Uiso 1 1 calc R U . . .
C3 C 0.8113(7) 0.8516(6) 0.3589(5) 0.0173(13) Uani 1 1 d . . . . .
C5 C 0.5564(7) 0.9603(6) 0.3378(6) 0.0261(15) Uani 1 1 d . . . . .
H5 H 0.491050 1.023627 0.361358 0.031 Uiso 1 1 calc R U . . .
C7 C 0.9795(7) 0.8235(6) 0.4265(6) 0.0247(15) Uani 1 1 d . . . . .
C6 C 0.4938(7) 0.8870(6) 0.2447(6) 0.0243(15) Uani 1 1 d . . . . .
H6 H 0.383959 0.897892 0.204283 0.029 Uiso 1 1 calc R U . . .
C2 C 0.7441(7) 0.7801(6) 0.2655(5) 0.0206(14) Uani 1 1 d . . . . .
H2 H 0.807086 0.716924 0.239377 0.025 Uiso 1 1 calc R U . . .

loop_
_atom_site_aniso_label
_atom_site_aniso_U_11
_atom_site_aniso_U_22
_atom_site_aniso_U_33
_atom_site_aniso_U_23
_atom_site_aniso_U_13
_atom_site_aniso_U_12
Tc1 0.0136(3) 0.0136(4) 0.0172(4) -0.0004(3) 0.0029(3) -0.0019(3)
Br3 0.0152(3) 0.0214(4) 0.0264(4) -0.0006(3) 0.0060(2) -0.0022(2)
Br1 0.0278(3) 0.0145(3) 0.0277(4) -0.0031(3) 0.0082(3) -0.0036(3)
Br2 0.0229(3) 0.0262(4) 0.0203(3) 0.0033(3) 0.0003(2) -0.0046(3)
O1 0.028(2) 0.035(3) 0.021(3) 0.002(2) -0.005(2) -0.002(2)
N1 0.031(3) 0.018(3) 0.018(3) -0.001(2) 0.007(2) -0.004(2)
N2 0.025(3) 0.037(4) 0.029(4) 0.001(3) 0.001(3) 0.009(3)
C4 0.027(3) 0.021(4) 0.027(4) -0.005(3) 0.000(3) 0.000(3)
C3 0.023(3) 0.015(3) 0.011(3) 0.000(3) -0.001(2) -0.004(3)
C5 0.028(3) 0.023(4) 0.029(4) -0.003(3) 0.011(3) 0.004(3)
C7 0.028(3) 0.024(4) 0.022(4) 0.010(3) 0.003(3) -0.004(3)
C6 0.023(3) 0.021(4) 0.028(4) 0.002(3) 0.003(3) -0.006(3)
C2 0.027(3) 0.022(4) 0.014(3) 0.002(3) 0.006(3) 0.002(3)

loop_
_atom_type_symbol
_atom_type_description
_atom_type_scat_dispersion_real
_atom_type_scat_dispersion_imag
_atom_type_scat_source
C C 0.0033 0.0016 'International Tables Vol C Tables 4.2.6.8 and 6.1.1.4'
H H 0.0000 0.0000 'International Tables Vol C Tables 4.2.6.8 and 6.1.1.4'
Br Br -0.2901 2.4595 'International Tables Vol C Tables 4.2.6.8 and 6.1.1.4'
N N 0.0061 0.0033 'International Tables Vol C Tables 4.2.6.8 and 6.1.1.4'
O O 0.0106 0.0060 'International Tables Vol C Tables 4.2.6.8 and 6.1.1.4'
Tc Tc -1.4390 0.7593 'International Tables Vol C Tables 4.2.6.8 and 6.1.1.4'

loop_
_geom_angle_atom_site_label_1
_geom_angle_atom_site_label_2
_geom_angle_atom_site_label_3
_geom_angle
_geom_angle_site_symmetry_1
_geom_angle_site_symmetry_3
_geom_angle_publ_flag
Br3 Tc1 Br3 180.0 3_666 . ?
Br3 Tc1 Br1 89.536(19) . 3_666 ?
Br3 Tc1 Br1 89.536(19) 3_666 . ?
Br3 Tc1 Br1 90.465(19) 3_666 3_666 ?
Br3 Tc1 Br1 90.464(19) . . ?
Br3 Tc1 Br2 90.56(2) 3_666 3_666 ?
Br3 Tc1 Br2 90.56(2) . . ?
Br3 Tc1 Br2 89.44(2) . 3_666 ?
Br3 Tc1 Br2 89.44(2) 3_666 . ?
Br1 Tc1 Br1 180.0 . 3_666 ?
Br2 Tc1 Br1 90.12(2) . 3_666 ?
Br2 Tc1 Br1 89.88(2) 3_666 3_666 ?
Br2 Tc1 Br1 89.88(2) . . ?
Br2 Tc1 Br1 90.12(2) 3_666 . ?
Br2 Tc1 Br2 180.00(3) 3_666 . ?
C6 N1 H1 126(4) . . ?
C6 N1 C2 123.4(6) . . ?
C2 N1 H1 110(4) . . ?
H2A N2 H2B 116(7) . . ?
C7 N2 H2A 116(5) . . ?
C7 N2 H2B 125(5) . . ?
C3 C4 H4 120.0 . . ?
C5 C4 H4 120.0 . . ?
C5 C4 C3 120.0(6) . . ?
C4 C3 C7 120.5(5) . . ?
C2 C3 C4 118.9(5) . . ?
C2 C3 C7 120.3(6) . . ?
C4 C5 H5 120.4 . . ?
C4 C5 C6 119.3(6) . . ?
C6 C5 H5 120.4 . . ?
O1 C7 N2 124.5(6) . . ?
O1 C7 C3 118.2(6) . . ?
N2 C7 C3 117.3(6) . . ?
N1 C6 C5 119.2(6) . . ?
N1 C6 H6 120.4 . . ?
C5 C6 H6 120.4 . . ?
N1 C2 C3 119.2(6) . . ?
N1 C2 H2 120.4 . . ?
C3 C2 H2 120.4 . . ?

loop_
_geom_bond_atom_site_label_1
_geom_bond_atom_site_label_2
_geom_bond_distance
_geom_bond_site_symmetry_2
_geom_bond_publ_flag
Tc1 Br3 2.4932(6) 3_666 ?
Tc1 Br3 2.4933(6) . ?
Tc1 Br1 2.5258(7) 3_666 ?
Tc1 Br1 2.5258(7) . ?
Tc1 Br2 2.5103(7) . ?
Tc1 Br2 2.5103(7) 3_666 ?
O1 C7 1.239(7) . ?
N1 H1 0.83(4) . ?
N1 C6 1.328(8) . ?
N1 C2 1.339(7) . ?
N2 H2A 0.84(4) . ?
N2 H2B 0.83(4) . ?
N2 C7 1.327(8) . ?
C4 H4 0.9500 . ?
C4 C3 1.385(8) . ?
C4 C5 1.375(8) . ?
C3 C7 1.498(8) . ?
C3 C2 1.376(8) . ?
C5 H5 0.9500 . ?
C5 C6 1.377(9) . ?
C6 H6 0.9500 . ?
C2 H2 0.9500 . ?

loop_
_geom_hbond_atom_site_label_D
_geom_hbond_atom_site_label_H
_geom_hbond_atom_site_label_A
_geom_hbond_distance_DH
_geom_hbond_distance_HA
_geom_hbond_distance_DA
_geom_hbond_angle_DHA
_geom_hbond_site_symmetry_A
_geom_hbond_publ_flag
N1 H1 O1 0.83(4) 1.85(4) 2.671(7) 173(7) 4_575 yes
C4 H4 O1 0.95 2.61 3.225(7) 123.2 3_776 yes

loop_
_geom_torsion_atom_site_label_1
_geom_torsion_atom_site_label_2
_geom_torsion_atom_site_label_3
_geom_torsion_atom_site_label_4
_geom_torsion
_geom_torsion_site_symmetry_1
_geom_torsion_site_symmetry_2
_geom_torsion_site_symmetry_3
_geom_torsion_site_symmetry_4
_geom_torsion_publ_flag
C4 C3 C7 O1 23.5(9) . . . . ?
C4 C3 C7 N2 -154.5(6) . . . . ?
C4 C3 C2 N1 1.6(9) . . . . ?
C4 C5 C6 N1 -1.4(9) . . . . ?
C3 C4 C5 C6 2.5(10) . . . . ?
C5 C4 C3 C7 -175.8(6) . . . . ?
C5 C4 C3 C2 -2.6(9) . . . . ?
C7 C3 C2 N1 174.7(5) . . . . ?
C6 N1 C2 C3 -0.5(9) . . . . ?
C2 N1 C6 C5 0.4(9) . . . . ?
C2 C3 C7 O1 -149.5(6) . . . . ?
C2 C3 C7 N2 32.5(9) . . . . ?
